data_7158542
loop_
_publ_author_name
'Yi, Zi-Juan'
'Sun, Jian-Ting'
'Yang, Tian-Yu'
'Yu, Xian-Yong'
'Han, Xiao-Li'
'Wei, Bang-Guo'

_publ_section_title
;
 Cu(OTf)2-catalyzed C3 aza-Friedel--Crafts alkylation of indoles with
 N,O-acetals
;
_journal_name_full 'Organic &amp; Biomolecular Chemistry'
_journal_paper_doi 10.1039/D1OB02383G
_journal_year 2022
_chemical_formula_sum 'C20 H21 Br N2 O'
_chemical_formula_weight 385.30
_space_group_crystal_system triclinic
_space_group_IT_number 2
_space_group_name_Hall '-P 1'
_space_group_name_H-M_alt 'P -1'
_atom_sites_solution_hydrogens geom
_audit_creation_method SHELXL-2013
_audit_update_record
;
2021-10-26 deposited with the CCDC.	2022-02-17 downloaded from the CCDC.
;
_cell_angle_alpha 91.317(2)
_cell_angle_beta 95.348(2)
_cell_angle_gamma 108.325(2)
_cell_formula_units_Z 4
_cell_length_a 9.7774(6)
_cell_length_b 10.6374(7)
_cell_length_c 18.9895(14)
_cell_measurement_reflns_used 7988
_cell_measurement_temperature 213(2)
_cell_measurement_theta_max 48.718
_cell_measurement_theta_min 4.473
_cell_volume 1863.8(2)
_computing_cell_refinement 'Bruker SAINT'
_computing_data_collection 'Bruker APEX2'
_computing_data_reduction 'Bruker SAINT'
_computing_molecular_graphics 'Bruker SHELXTL'
_computing_publication_material 'Bruker SHELXTL'
_computing_structure_refinement 'SHELXL-2013 (Sheldrick, 2013)'
_computing_structure_solution 'SHELXS-97 (Sheldrick 2008)'
_diffrn_ambient_temperature 213(2)
_diffrn_measured_fraction_theta_full 0.999
_diffrn_measured_fraction_theta_max 0.998
_diffrn_measurement_device_type 'Bruker APEX-II CCD'
_diffrn_measurement_method '\f and \w scans'
_diffrn_radiation_type MoK\a
_diffrn_radiation_wavelength 0.71073
_diffrn_reflns_av_R_equivalents 0.0659
_diffrn_reflns_av_unetI/netI 0.0523
_diffrn_reflns_Laue_measured_fraction_full 0.999
_diffrn_reflns_Laue_measured_fraction_max 0.998
_diffrn_reflns_limit_h_max 12
_diffrn_reflns_limit_h_min -12
_diffrn_reflns_limit_k_max 13
_diffrn_reflns_limit_k_min -13
_diffrn_reflns_limit_l_max 23
_diffrn_reflns_limit_l_min -23
_diffrn_reflns_number 36864
_diffrn_reflns_point_group_measured_fraction_full 0.999
_diffrn_reflns_point_group_measured_fraction_max 0.998
_diffrn_reflns_theta_full 25.242
_diffrn_reflns_theta_max 26.000
_diffrn_reflns_theta_min 2.342
_exptl_absorpt_coefficient_mu 2.214
_exptl_absorpt_correction_T_max 0.7456
_exptl_absorpt_correction_T_min 0.5427
_exptl_absorpt_correction_type multi-scan
_exptl_absorpt_process_details sadabs
_exptl_crystal_colour colorless
_exptl_crystal_density_diffrn 1.373
_exptl_crystal_description prismatic
_exptl_crystal_F_000 792
_exptl_crystal_size_max 0.160
_exptl_crystal_size_mid 0.110
_exptl_crystal_size_min 0.100
_refine_diff_density_max 0.568
_refine_diff_density_min -0.544
_refine_diff_density_rms 0.062
_refine_ls_extinction_method none
_refine_ls_goodness_of_fit_ref 1.006
_refine_ls_hydrogen_treatment constr
_refine_ls_matrix_type full
_refine_ls_number_parameters 439
_refine_ls_number_reflns 7312
_refine_ls_number_restraints 0
_refine_ls_restrained_S_all 1.006
_refine_ls_R_factor_all 0.0854
_refine_ls_R_factor_gt 0.0452
_refine_ls_shift/su_max 0.001
_refine_ls_shift/su_mean 0.000
_refine_ls_structure_factor_coef Fsqd
_refine_ls_weighting_details 'w=1/[\s^2^(Fo^2^)+(0.0453P)^2^+1.4689P] where P=(Fo^2^+2Fc^2^)/3'
_refine_ls_weighting_scheme calc
_refine_ls_wR_factor_gt 0.0984
_refine_ls_wR_factor_ref 0.1174
_reflns_Friedel_coverage 0.000
_reflns_number_gt 4819
_reflns_number_total 7312
_reflns_threshold_expression 'I > 2\s(I)'
_cod_data_source_file d1ob02383g2.cif
_cod_data_source_block mo_dd21044_0m
_cod_database_code 7158542
_shelx_space_group_comment
; 
The symmetry employed for this shelxl refinement is uniquely defined 
by the following loop, which should always be used as a source of 
symmetry information in preference to the above space-group names. 
They are only intended as comments. 
;
_shelx_estimated_absorpt_t_min 0.718
_shelx_estimated_absorpt_t_max 0.809
_shelxl_version_number 2013-4

loop_
_space_group_symop_operation_xyz
'x, y, z'
'-x, -y, -z'

loop_
_atom_site_label
_atom_site_type_symbol
_atom_site_fract_x
_atom_site_fract_y
_atom_site_fract_z
_atom_site_U_iso_or_equiv
_atom_site_adp_type
_atom_site_occupancy
_atom_site_site_symmetry_order
_atom_site_calc_flag
_atom_site_refinement_flags_posn
_atom_site_refinement_flags_adp
_atom_site_refinement_flags_occupancy
_atom_site_disorder_assembly
_atom_site_disorder_group
Br1 Br 1.07397(4) 0.27590(5) 0.08173(2) 0.06052(15) Uani 1 1 d . . . . .
O1 O 0.7150(2) 0.4573(2) 0.36155(12) 0.0387(5) Uani 1 1 d . . . . .
N1 N 0.6313(3) 0.0009(3) 0.27187(17) 0.0470(8) Uani 1 1 d . . . . .
N2 N 0.9260(3) 0.4211(2) 0.34615(14) 0.0321(6) Uani 1 1 d . . . . .
H2 H 1.0109 0.4521 0.3311 0.038 Uiso 1 1 calc R U . . .
C1 C 0.7217(4) 0.0506(3) 0.22102(19) 0.0415(8) Uani 1 1 d . . . . .
C2 C 0.7171(4) 0.0023(4) 0.1521(2) 0.0541(10) Uani 1 1 d . . . . .
H2A H 0.6434 -0.0747 0.1335 0.065 Uiso 1 1 calc R U . . .
C3 C 0.8226(4) 0.0698(4) 0.1120(2) 0.0521(10) Uani 1 1 d . . . . .
H3 H 0.8218 0.0392 0.0650 0.063 Uiso 1 1 calc R U . . .
C4 C 0.9322(4) 0.1845(4) 0.14051(18) 0.0428(8) Uani 1 1 d . . . . .
C5 C 0.9394(3) 0.2331(3) 0.20854(17) 0.0371(8) Uani 1 1 d . . . . .
H5 H 1.0140 0.3101 0.2264 0.044 Uiso 1 1 calc R U . . .
C6 C 0.8325(3) 0.1652(3) 0.25110(17) 0.0350(8) Uani 1 1 d . . . . .
C7 C 0.8044(3) 0.1839(3) 0.32261(17) 0.0350(8) Uani 1 1 d . . . . .
C8 C 0.6824(4) 0.0814(3) 0.3322(2) 0.0432(9) Uani 1 1 d . . . . .
H8 H 0.6393 0.0681 0.3748 0.052 Uiso 1 1 calc R U . . .
C9 C 0.5128(4) -0.1252(4) 0.2645(2) 0.0648(12) Uani 1 1 d . . . . .
H9A H 0.4555 -0.1316 0.2193 0.097 Uiso 1 1 calc R U . . .
H9B H 0.4520 -0.1294 0.3025 0.097 Uiso 1 1 calc R U . . .
H9C H 0.5525 -0.1980 0.2669 0.097 Uiso 1 1 calc R U . . .
C10 C 0.8874(3) 0.2918(3) 0.37754(17) 0.0335(7) Uani 1 1 d . . . . .
H10 H 0.8219 0.2938 0.4140 0.040 Uiso 1 1 calc R U . . .
C11 C 1.0251(4) 0.2728(3) 0.41575(18) 0.0415(8) Uani 1 1 d . . . . .
H11 H 1.0960 0.2805 0.3808 0.050 Uiso 1 1 calc R U . . .
C12 C 0.9942(5) 0.1372(4) 0.4462(2) 0.0652(12) Uani 1 1 d . . . . .
H12A H 0.9158 0.1230 0.4759 0.098 Uiso 1 1 calc R U . . .
H12B H 1.0804 0.1325 0.4742 0.098 Uiso 1 1 calc R U . . .
H12C H 0.9666 0.0693 0.4078 0.098 Uiso 1 1 calc R U . . .
C13 C 1.0935(4) 0.3789(4) 0.4750(2) 0.0514(10) Uani 1 1 d . . . . .
H13A H 1.1165 0.4659 0.4556 0.077 Uiso 1 1 calc R U . . .
H13B H 1.1814 0.3663 0.4970 0.077 Uiso 1 1 calc R U . . .
H13C H 1.0260 0.3724 0.5101 0.077 Uiso 1 1 calc R U . . .
C14 C 0.8361(3) 0.4936(3) 0.33966(16) 0.0303(7) Uani 1 1 d . . . . .
C15 C 0.8907(3) 0.6232(3) 0.30580(17) 0.0322(7) Uani 1 1 d . . . . .
C16 C 0.9842(4) 0.6439(3) 0.25385(19) 0.0432(9) Uani 1 1 d . . . . .
H16 H 1.0172 0.5748 0.2387 0.052 Uiso 1 1 calc R U . . .
C17 C 1.0297(4) 0.7657(4) 0.2238(2) 0.0536(10) Uani 1 1 d . . . . .
H17 H 1.0936 0.7792 0.1887 0.064 Uiso 1 1 calc R U . . .
C18 C 0.9816(5) 0.8661(4) 0.2455(2) 0.0606(11) Uani 1 1 d . . . . .
H18 H 1.0119 0.9488 0.2251 0.073 Uiso 1 1 calc R U . . .
C19 C 0.8890(5) 0.8460(4) 0.2970(2) 0.0624(12) Uani 1 1 d . . . . .
H19 H 0.8569 0.9157 0.3121 0.075 Uiso 1 1 calc R U . . .
C20 C 0.8425(4) 0.7259(4) 0.3270(2) 0.0497(9) Uani 1 1 d . . . . .
H20 H 0.7778 0.7133 0.3618 0.060 Uiso 1 1 calc R U . . .
Br2 Br 0.26397(5) 0.78908(5) 0.06225(2) 0.06973(16) Uani 1 1 d . . . . .
O2 O 0.2150(2) 0.4837(2) 0.28891(13) 0.0460(6) Uani 1 1 d . . . . .
N3 N 0.6944(3) 0.4979(3) 0.11073(16) 0.0462(8) Uani 1 1 d . . . . .
N4 N 0.4382(3) 0.4609(3) 0.29553(14) 0.0345(6) Uani 1 1 d . . . . .
H4 H 0.5232 0.4816 0.3195 0.041 Uiso 1 1 calc R U . . .
C21 C 0.6074(4) 0.5732(4) 0.09152(18) 0.0423(9) Uani 1 1 d . . . . .
C22 C 0.6192(4) 0.6663(4) 0.0399(2) 0.0526(10) Uani 1 1 d . . . . .
H22 H 0.6964 0.6866 0.0117 0.063 Uiso 1 1 calc R U . . .
C23 C 0.5157(4) 0.7267(4) 0.0318(2) 0.0534(10) Uani 1 1 d . . . . .
H23 H 0.5201 0.7893 -0.0028 0.064 Uiso 1 1 calc R U . . .
C24 C 0.4021(4) 0.6959(4) 0.07506(19) 0.0473(9) Uani 1 1 d . . . . .
C25 C 0.3854(4) 0.6030(3) 0.12473(17) 0.0392(8) Uani 1 1 d . . . . .
H25 H 0.3066 0.5828 0.1520 0.047 Uiso 1 1 calc R U . . .
C26 C 0.4905(3) 0.5390(3) 0.13344(17) 0.0364(8) Uani 1 1 d . . . . .
C27 C 0.5088(3) 0.4375(3) 0.17817(17) 0.0354(8) Uani 1 1 d . . . . .
C28 C 0.6352(4) 0.4171(4) 0.16244(18) 0.0416(8) Uani 1 1 d . . . . .
H28 H 0.6752 0.3562 0.1842 0.050 Uiso 1 1 calc R U . . .
C29 C 0.8266(4) 0.5022(5) 0.0793(2) 0.0622(12) Uani 1 1 d . . . . .
H29A H 0.8042 0.4826 0.0286 0.093 Uiso 1 1 calc R U . . .
H29B H 0.8661 0.4369 0.1001 0.093 Uiso 1 1 calc R U . . .
H29C H 0.8971 0.5899 0.0883 0.093 Uiso 1 1 calc R U . . .
C30 C 0.4098(3) 0.3719(3) 0.23166(16) 0.0327(7) Uani 1 1 d . . . . .
H30 H 0.3097 0.3606 0.2110 0.039 Uiso 1 1 calc R U . . .
C31 C 0.4159(4) 0.2332(3) 0.24987(18) 0.0419(8) Uani 1 1 d . . . . .
H31 H 0.5176 0.2405 0.2656 0.050 Uiso 1 1 calc R U . . .
C32 C 0.3653(4) 0.1384(4) 0.1843(2) 0.0572(11) Uani 1 1 d . . . . .
H32A H 0.2668 0.1326 0.1671 0.086 Uiso 1 1 calc R U . . .
H32B H 0.3685 0.0512 0.1964 0.086 Uiso 1 1 calc R U . . .
H32C H 0.4285 0.1710 0.1477 0.086 Uiso 1 1 calc R U . . .
C33 C 0.3241(5) 0.1782(4) 0.3089(2) 0.0604(11) Uani 1 1 d . . . . .
H33A H 0.3600 0.2364 0.3513 0.091 Uiso 1 1 calc R U . . .
H33B H 0.3293 0.0906 0.3186 0.091 Uiso 1 1 calc R U . . .
H33C H 0.2243 0.1724 0.2947 0.091 Uiso 1 1 calc R U . . .
C34 C 0.3405(3) 0.5120(3) 0.31888(17) 0.0343(7) Uani 1 1 d . . . . .
C35 C 0.3875(3) 0.6082(3) 0.38186(17) 0.0337(7) Uani 1 1 d . . . . .
C36 C 0.5052(4) 0.6165(4) 0.43035(19) 0.0510(10) Uani 1 1 d . . . . .
H36 H 0.5595 0.5587 0.4249 0.061 Uiso 1 1 calc R U . . .
C37 C 0.5432(5) 0.7094(5) 0.4867(2) 0.0748(14) Uani 1 1 d . . . . .
H37 H 0.6223 0.7136 0.5199 0.090 Uiso 1 1 calc R U . . .
C38 C 0.4651(5) 0.7961(5) 0.4945(3) 0.0775(14) Uani 1 1 d . . . . .
H38 H 0.4931 0.8606 0.5323 0.093 Uiso 1 1 calc R U . . .
C39 C 0.3472(4) 0.7889(4) 0.4473(2) 0.0566(11) Uani 1 1 d . . . . .
H39 H 0.2937 0.8474 0.4530 0.068 Uiso 1 1 calc R U . . .
C40 C 0.3081(4) 0.6947(4) 0.3914(2) 0.0472(9) Uani 1 1 d . . . . .
H40 H 0.2267 0.6888 0.3594 0.057 Uiso 1 1 calc R U . . .

loop_
_atom_site_aniso_label
_atom_site_aniso_U_11
_atom_site_aniso_U_22
_atom_site_aniso_U_33
_atom_site_aniso_U_23
_atom_site_aniso_U_13
_atom_site_aniso_U_12
Br1 0.0462(2) 0.0925(3) 0.0432(2) 0.0165(2) 0.01476(18) 0.0190(2)
O1 0.0298(12) 0.0471(14) 0.0444(14) 0.0083(11) 0.0088(10) 0.0180(10)
N1 0.0478(18) 0.0342(17) 0.052(2) 0.0087(15) 0.0135(15) 0.0001(14)
N2 0.0248(13) 0.0341(15) 0.0414(16) 0.0067(12) 0.0070(11) 0.0139(12)
C1 0.046(2) 0.0328(19) 0.043(2) 0.0062(16) 0.0068(17) 0.0085(16)
C2 0.059(3) 0.044(2) 0.048(2) -0.0014(19) 0.0018(19) 0.0014(19)
C3 0.063(3) 0.058(3) 0.035(2) 0.0000(19) 0.0038(18) 0.018(2)
C4 0.043(2) 0.052(2) 0.036(2) 0.0091(17) 0.0072(16) 0.0164(18)
C5 0.0332(18) 0.041(2) 0.037(2) 0.0088(16) 0.0032(14) 0.0119(15)
C6 0.0370(18) 0.0303(18) 0.0384(19) 0.0054(15) 0.0037(15) 0.0117(15)
C7 0.0364(18) 0.0328(18) 0.0385(19) 0.0075(15) 0.0078(15) 0.0133(15)
C8 0.044(2) 0.038(2) 0.048(2) 0.0067(18) 0.0140(17) 0.0116(17)
C9 0.061(3) 0.040(2) 0.080(3) 0.008(2) 0.019(2) -0.007(2)
C10 0.0352(18) 0.0342(18) 0.0350(18) 0.0065(15) 0.0101(14) 0.0146(15)
C11 0.046(2) 0.048(2) 0.040(2) 0.0063(17) 0.0085(16) 0.0268(17)
C12 0.079(3) 0.053(3) 0.069(3) 0.016(2) -0.009(2) 0.033(2)
C13 0.050(2) 0.064(3) 0.044(2) 0.0046(19) -0.0023(18) 0.024(2)
C14 0.0289(17) 0.0377(19) 0.0258(17) -0.0036(14) -0.0022(13) 0.0147(14)
C15 0.0293(17) 0.0322(18) 0.0361(18) 0.0013(14) -0.0030(14) 0.0132(14)
C16 0.047(2) 0.042(2) 0.047(2) 0.0074(17) 0.0119(17) 0.0206(17)
C17 0.050(2) 0.055(3) 0.059(3) 0.018(2) 0.0147(19) 0.017(2)
C18 0.068(3) 0.037(2) 0.074(3) 0.018(2) 0.002(2) 0.013(2)
C19 0.089(3) 0.046(2) 0.064(3) 0.009(2) 0.012(2) 0.037(2)
C20 0.063(2) 0.047(2) 0.050(2) 0.0052(18) 0.0100(19) 0.031(2)
Br2 0.0842(3) 0.0808(3) 0.0596(3) 0.0161(2) 0.0046(2) 0.0481(3)
O2 0.0256(12) 0.0512(15) 0.0625(17) -0.0050(13) 0.0026(11) 0.0155(11)
N3 0.0358(16) 0.059(2) 0.0457(18) -0.0049(16) 0.0109(14) 0.0163(15)
N4 0.0234(13) 0.0423(16) 0.0384(16) -0.0023(13) 0.0021(11) 0.0121(12)
C21 0.043(2) 0.046(2) 0.0329(19) -0.0110(17) 0.0067(16) 0.0082(17)
C22 0.053(2) 0.058(3) 0.041(2) -0.0019(19) 0.0158(18) 0.008(2)
C23 0.071(3) 0.051(2) 0.035(2) 0.0042(18) 0.0082(19) 0.014(2)
C24 0.052(2) 0.049(2) 0.038(2) -0.0012(18) -0.0010(17) 0.0143(18)
C25 0.0355(19) 0.045(2) 0.0345(19) -0.0040(16) 0.0037(15) 0.0098(16)
C26 0.0373(19) 0.039(2) 0.0301(18) -0.0042(15) 0.0004(14) 0.0097(16)
C27 0.0283(17) 0.042(2) 0.0341(19) -0.0058(15) 0.0005(14) 0.0102(15)
C28 0.0382(19) 0.047(2) 0.040(2) 0.0000(17) 0.0043(16) 0.0152(17)
C29 0.046(2) 0.086(3) 0.059(3) -0.003(2) 0.020(2) 0.024(2)
C30 0.0261(16) 0.0389(19) 0.0337(18) -0.0014(15) 0.0010(13) 0.0120(14)
C31 0.042(2) 0.041(2) 0.044(2) -0.0003(17) 0.0017(16) 0.0166(17)
C32 0.069(3) 0.045(2) 0.055(3) -0.011(2) 0.005(2) 0.015(2)
C33 0.076(3) 0.050(2) 0.056(3) 0.009(2) 0.012(2) 0.019(2)
C34 0.0285(17) 0.0355(19) 0.041(2) 0.0095(15) 0.0098(14) 0.0115(14)
C35 0.0316(17) 0.0368(19) 0.0355(19) 0.0045(15) 0.0152(14) 0.0113(15)
C36 0.047(2) 0.070(3) 0.042(2) -0.008(2) 0.0089(17) 0.026(2)
C37 0.065(3) 0.115(4) 0.051(3) -0.034(3) -0.002(2) 0.042(3)
C38 0.074(3) 0.093(4) 0.065(3) -0.036(3) 0.010(3) 0.029(3)
C39 0.058(3) 0.049(2) 0.068(3) -0.011(2) 0.025(2) 0.018(2)
C40 0.044(2) 0.046(2) 0.056(2) 0.0103(19) 0.0173(18) 0.0179(18)

loop_
_atom_type_symbol
_atom_type_description
_atom_type_scat_dispersion_real
_atom_type_scat_dispersion_imag
_atom_type_scat_source
C C 0.0033 0.0016 'International Tables Vol C Tables 4.2.6.8 and 6.1.1.4'
H H 0.0000 0.0000 'International Tables Vol C Tables 4.2.6.8 and 6.1.1.4'
Br Br -0.2901 2.4595 'International Tables Vol C Tables 4.2.6.8 and 6.1.1.4'
N N 0.0061 0.0033 'International Tables Vol C Tables 4.2.6.8 and 6.1.1.4'
O O 0.0106 0.0060 'International Tables Vol C Tables 4.2.6.8 and 6.1.1.4'

loop_
_geom_angle_atom_site_label_1
_geom_angle_atom_site_label_2
_geom_angle_atom_site_label_3
_geom_angle
_geom_angle_site_symmetry_1
_geom_angle_site_symmetry_3
_geom_angle_publ_flag
C8 N1 C1 107.9(3) . . ?
C8 N1 C9 126.7(3) . . ?
C1 N1 C9 125.1(3) . . ?
C14 N2 C10 122.8(3) . . ?
C14 N2 H2 118.6 . . ?
C10 N2 H2 118.6 . . ?
N1 C1 C2 129.5(3) . . ?
N1 C1 C6 108.1(3) . . ?
C2 C1 C6 122.4(3) . . ?
C3 C2 C1 118.2(4) . . ?
C3 C2 H2A 120.9 . . ?
C1 C2 H2A 120.9 . . ?
C2 C3 C4 120.3(3) . . ?
C2 C3 H3 119.9 . . ?
C4 C3 H3 119.9 . . ?
C5 C4 C3 122.5(3) . . ?
C5 C4 Br1 119.1(3) . . ?
C3 C4 Br1 118.4(3) . . ?
C4 C5 C6 118.4(3) . . ?
C4 C5 H5 120.8 . . ?
C6 C5 H5 120.8 . . ?
C5 C6 C1 118.3(3) . . ?
C5 C6 C7 134.7(3) . . ?
C1 C6 C7 107.1(3) . . ?
C8 C7 C6 105.6(3) . . ?
C8 C7 C10 125.5(3) . . ?
C6 C7 C10 128.9(3) . . ?
N1 C8 C7 111.4(3) . . ?
N1 C8 H8 124.3 . . ?
C7 C8 H8 124.3 . . ?
N1 C9 H9A 109.5 . . ?
N1 C9 H9B 109.5 . . ?
H9A C9 H9B 109.5 . . ?
N1 C9 H9C 109.5 . . ?
H9A C9 H9C 109.5 . . ?
H9B C9 H9C 109.5 . . ?
N2 C10 C7 110.4(3) . . ?
N2 C10 C11 109.1(3) . . ?
C7 C10 C11 115.1(3) . . ?
N2 C10 H10 107.3 . . ?
C7 C10 H10 107.3 . . ?
C11 C10 H10 107.3 . . ?
C12 C11 C13 109.0(3) . . ?
C12 C11 C10 111.8(3) . . ?
C13 C11 C10 111.3(3) . . ?
C12 C11 H11 108.2 . . ?
C13 C11 H11 108.2 . . ?
C10 C11 H11 108.2 . . ?
C11 C12 H12A 109.5 . . ?
C11 C12 H12B 109.5 . . ?
H12A C12 H12B 109.5 . . ?
C11 C12 H12C 109.5 . . ?
H12A C12 H12C 109.5 . . ?
H12B C12 H12C 109.5 . . ?
C11 C13 H13A 109.5 . . ?
C11 C13 H13B 109.5 . . ?
H13A C13 H13B 109.5 . . ?
C11 C13 H13C 109.5 . . ?
H13A C13 H13C 109.5 . . ?
H13B C13 H13C 109.5 . . ?
O1 C14 N2 122.2(3) . . ?
O1 C14 C15 121.3(3) . . ?
N2 C14 C15 116.5(3) . . ?
C16 C15 C20 118.8(3) . . ?
C16 C15 C14 123.1(3) . . ?
C20 C15 C14 118.0(3) . . ?
C15 C16 C17 120.5(3) . . ?
C15 C16 H16 119.7 . . ?
C17 C16 H16 119.7 . . ?
C18 C17 C16 119.9(4) . . ?
C18 C17 H17 120.1 . . ?
C16 C17 H17 120.1 . . ?
C17 C18 C19 119.8(4) . . ?
C17 C18 H18 120.1 . . ?
C19 C18 H18 120.1 . . ?
C18 C19 C20 121.0(4) . . ?
C18 C19 H19 119.5 . . ?
C20 C19 H19 119.5 . . ?
C19 C20 C15 119.9(4) . . ?
C19 C20 H20 120.0 . . ?
C15 C20 H20 120.0 . . ?
C28 N3 C21 108.8(3) . . ?
C28 N3 C29 126.1(3) . . ?
C21 N3 C29 125.0(3) . . ?
C34 N4 C30 123.7(3) . . ?
C34 N4 H4 118.1 . . ?
C30 N4 H4 118.1 . . ?
N3 C21 C22 130.4(3) . . ?
N3 C21 C26 107.7(3) . . ?
C22 C21 C26 121.9(3) . . ?
C23 C22 C21 118.0(3) . . ?
C23 C22 H22 121.0 . . ?
C21 C22 H22 121.0 . . ?
C22 C23 C24 120.0(4) . . ?
C22 C23 H23 120.0 . . ?
C24 C23 H23 120.0 . . ?
C25 C24 C23 123.4(4) . . ?
C25 C24 Br2 119.1(3) . . ?
C23 C24 Br2 117.5(3) . . ?
C24 C25 C26 117.3(3) . . ?
C24 C25 H25 121.4 . . ?
C26 C25 H25 121.4 . . ?
C25 C26 C21 119.3(3) . . ?
C25 C26 C27 133.4(3) . . ?
C21 C26 C27 107.3(3) . . ?
C28 C27 C26 105.8(3) . . ?
C28 C27 C30 128.5(3) . . ?
C26 C27 C30 125.7(3) . . ?
N3 C28 C27 110.4(3) . . ?
N3 C28 H28 124.8 . . ?
C27 C28 H28 124.8 . . ?
N3 C29 H29A 109.5 . . ?
N3 C29 H29B 109.5 . . ?
H29A C29 H29B 109.5 . . ?
N3 C29 H29C 109.5 . . ?
H29A C29 H29C 109.5 . . ?
H29B C29 H29C 109.5 . . ?
N4 C30 C27 109.4(3) . . ?
N4 C30 C31 111.5(3) . . ?
C27 C30 C31 114.4(3) . . ?
N4 C30 H30 107.0 . . ?
C27 C30 H30 107.0 . . ?
C31 C30 H30 107.0 . . ?
C33 C31 C32 109.8(3) . . ?
C33 C31 C30 111.6(3) . . ?
C32 C31 C30 110.1(3) . . ?
C33 C31 H31 108.4 . . ?
C32 C31 H31 108.4 . . ?
C30 C31 H31 108.4 . . ?
C31 C32 H32A 109.5 . . ?
C31 C32 H32B 109.5 . . ?
H32A C32 H32B 109.5 . . ?
C31 C32 H32C 109.5 . . ?
H32A C32 H32C 109.5 . . ?
H32B C32 H32C 109.5 . . ?
C31 C33 H33A 109.5 . . ?
C31 C33 H33B 109.5 . . ?
H33A C33 H33B 109.5 . . ?
C31 C33 H33C 109.5 . . ?
H33A C33 H33C 109.5 . . ?
H33B C33 H33C 109.5 . . ?
O2 C34 N4 122.0(3) . . ?
O2 C34 C35 120.0(3) . . ?
N4 C34 C35 117.9(3) . . ?
C36 C35 C40 118.7(3) . . ?
C36 C35 C34 123.6(3) . . ?
C40 C35 C34 117.7(3) . . ?
C37 C36 C35 120.3(3) . . ?
C37 C36 H36 119.9 . . ?
C35 C36 H36 119.9 . . ?
C36 C37 C38 120.2(4) . . ?
C36 C37 H37 119.9 . . ?
C38 C37 H37 119.9 . . ?
C39 C38 C37 120.5(4) . . ?
C39 C38 H38 119.7 . . ?
C37 C38 H38 119.7 . . ?
C38 C39 C40 119.2(4) . . ?
C38 C39 H39 120.4 . . ?
C40 C39 H39 120.4 . . ?
C39 C40 C35 121.0(4) . . ?
C39 C40 H40 119.5 . . ?
C35 C40 H40 119.5 . . ?

loop_
_geom_bond_atom_site_label_1
_geom_bond_atom_site_label_2
_geom_bond_distance
_geom_bond_site_symmetry_2
_geom_bond_publ_flag
Br1 C4 1.898(3) . ?
O1 C14 1.239(3) . ?
N1 C8 1.369(5) . ?
N1 C1 1.372(4) . ?
N1 C9 1.464(4) . ?
N2 C14 1.339(4) . ?
N2 C10 1.464(4) . ?
N2 H2 0.8700 . ?
C1 C2 1.387(5) . ?
C1 C6 1.417(5) . ?
C2 C3 1.366(5) . ?
C2 H2A 0.9400 . ?
C3 C4 1.404(5) . ?
C3 H3 0.9400 . ?
C4 C5 1.368(5) . ?
C5 C6 1.406(4) . ?
C5 H5 0.9400 . ?
C6 C7 1.432(4) . ?
C7 C8 1.370(5) . ?
C7 C10 1.505(5) . ?
C8 H8 0.9400 . ?
C9 H9A 0.9700 . ?
C9 H9B 0.9700 . ?
C9 H9C 0.9700 . ?
C10 C11 1.541(4) . ?
C10 H10 0.9900 . ?
C11 C12 1.517(5) . ?
C11 C13 1.522(5) . ?
C11 H11 0.9900 . ?
C12 H12A 0.9700 . ?
C12 H12B 0.9700 . ?
C12 H12C 0.9700 . ?
C13 H13A 0.9700 . ?
C13 H13B 0.9700 . ?
C13 H13C 0.9700 . ?
C14 C15 1.497(4) . ?
C15 C16 1.381(4) . ?
C15 C20 1.385(4) . ?
C16 C17 1.386(5) . ?
C16 H16 0.9400 . ?
C17 C18 1.365(5) . ?
C17 H17 0.9400 . ?
C18 C19 1.370(6) . ?
C18 H18 0.9400 . ?
C19 C20 1.370(5) . ?
C19 H19 0.9400 . ?
C20 H20 0.9400 . ?
Br2 C24 1.913(4) . ?
O2 C34 1.245(4) . ?
N3 C28 1.368(4) . ?
N3 C21 1.371(5) . ?
N3 C29 1.462(4) . ?
N4 C34 1.341(4) . ?
N4 C30 1.471(4) . ?
N4 H4 0.8700 . ?
C21 C22 1.396(5) . ?
C21 C26 1.412(4) . ?
C22 C23 1.359(5) . ?
C22 H22 0.9400 . ?
C23 C24 1.402(5) . ?
C23 H23 0.9400 . ?
C24 C25 1.364(5) . ?
C25 C26 1.400(4) . ?
C25 H25 0.9400 . ?
C26 C27 1.433(5) . ?
C27 C28 1.378(4) . ?
C27 C30 1.499(4) . ?
C28 H28 0.9400 . ?
C29 H29A 0.9700 . ?
C29 H29B 0.9700 . ?
C29 H29C 0.9700 . ?
C30 C31 1.541(4) . ?
C30 H30 0.9900 . ?
C31 C33 1.514(5) . ?
C31 C32 1.525(5) . ?
C31 H31 0.9900 . ?
C32 H32A 0.9700 . ?
C32 H32B 0.9700 . ?
C32 H32C 0.9700 . ?
C33 H33A 0.9700 . ?
C33 H33B 0.9700 . ?
C33 H33C 0.9700 . ?
C34 C35 1.495(5) . ?
C35 C36 1.384(5) . ?
C35 C40 1.397(4) . ?
C36 C37 1.381(5) . ?
C36 H36 0.9400 . ?
C37 C38 1.383(6) . ?
C37 H37 0.9400 . ?
C38 C39 1.373(6) . ?
C38 H38 0.9400 . ?
C39 C40 1.383(5) . ?
C39 H39 0.9400 . ?
C40 H40 0.9400 . ?

loop_
_geom_hbond_atom_site_label_D
_geom_hbond_atom_site_label_H
_geom_hbond_atom_site_label_A
_geom_hbond_distance_DH
_geom_hbond_distance_HA
_geom_hbond_distance_DA
_geom_hbond_angle_DHA
_geom_hbond_site_symmetry_A
C30 H30 Br1 0.99 3.11 3.994(3) 149.0 1_455
C29 H29B Br1 0.97 3.08 3.910(4) 144.6 .
C22 H22 Br1 0.94 2.93 3.862(4) 174.6 2_765
N4 H4 O1 0.87 2.06 2.886(3) 157.7 .
C5 H5 O2 0.94 2.42 3.351(4) 169.7 1_655
N2 H2 O2 0.87 2.15 3.006(3) 167.4 1_655
N2 H2 O2 0.87 2.15 3.006(3) 167.4 1_655
C5 H5 O2 0.94 2.42 3.351(4) 169.7 1_655
N4 H4 O1 0.87 2.06 2.886(3) 157.7 .
C22 H22 Br1 0.94 2.93 3.862(4) 174.6 2_765
C29 H29B Br1 0.97 3.08 3.910(4) 144.6 .
C30 H30 Br1 0.99 3.11 3.994(3) 149.0 1_455

loop_
_geom_torsion_atom_site_label_1
_geom_torsion_atom_site_label_2
_geom_torsion_atom_site_label_3
_geom_torsion_atom_site_label_4
_geom_torsion
_geom_torsion_site_symmetry_1
_geom_torsion_site_symmetry_2
_geom_torsion_site_symmetry_3
_geom_torsion_site_symmetry_4
_geom_torsion_publ_flag
C8 N1 C1 C2 178.3(4) . . . . ?
C9 N1 C1 C2 5.3(6) . . . . ?
C8 N1 C1 C6 0.3(4) . . . . ?
C9 N1 C1 C6 -172.7(3) . . . . ?
N1 C1 C2 C3 -178.9(4) . . . . ?
C6 C1 C2 C3 -1.0(6) . . . . ?
C1 C2 C3 C4 0.1(6) . . . . ?
C2 C3 C4 C5 0.5(6) . . . . ?
C2 C3 C4 Br1 -178.9(3) . . . . ?
C3 C4 C5 C6 -0.1(5) . . . . ?
Br1 C4 C5 C6 179.2(2) . . . . ?
C4 C5 C6 C1 -0.7(5) . . . . ?
C4 C5 C6 C7 179.6(3) . . . . ?
N1 C1 C6 C5 179.6(3) . . . . ?
C2 C1 C6 C5 1.4(5) . . . . ?
N1 C1 C6 C7 -0.7(4) . . . . ?
C2 C1 C6 C7 -178.9(3) . . . . ?
C5 C6 C7 C8 -179.5(3) . . . . ?
C1 C6 C7 C8 0.8(4) . . . . ?
C5 C6 C7 C10 0.7(6) . . . . ?
C1 C6 C7 C10 -179.0(3) . . . . ?
C1 N1 C8 C7 0.2(4) . . . . ?
C9 N1 C8 C7 173.1(3) . . . . ?
C6 C7 C8 N1 -0.6(4) . . . . ?
C10 C7 C8 N1 179.1(3) . . . . ?
C14 N2 C10 C7 85.1(3) . . . . ?
C14 N2 C10 C11 -147.6(3) . . . . ?
C8 C7 C10 N2 -136.0(3) . . . . ?
C6 C7 C10 N2 43.7(4) . . . . ?
C8 C7 C10 C11 100.1(4) . . . . ?
C6 C7 C10 C11 -80.3(4) . . . . ?
N2 C10 C11 C12 -176.9(3) . . . . ?
C7 C10 C11 C12 -52.2(4) . . . . ?
N2 C10 C11 C13 60.9(3) . . . . ?
C7 C10 C11 C13 -174.5(3) . . . . ?
C10 N2 C14 O1 1.9(5) . . . . ?
C10 N2 C14 C15 -179.4(3) . . . . ?
O1 C14 C15 C16 -149.3(3) . . . . ?
N2 C14 C15 C16 32.0(4) . . . . ?
O1 C14 C15 C20 29.4(4) . . . . ?
N2 C14 C15 C20 -149.3(3) . . . . ?
C20 C15 C16 C17 0.5(5) . . . . ?
C14 C15 C16 C17 179.2(3) . . . . ?
C15 C16 C17 C18 -0.2(6) . . . . ?
C16 C17 C18 C19 0.3(6) . . . . ?
C17 C18 C19 C20 -0.6(7) . . . . ?
C18 C19 C20 C15 0.9(6) . . . . ?
C16 C15 C20 C19 -0.8(5) . . . . ?
C14 C15 C20 C19 -179.6(3) . . . . ?
C28 N3 C21 C22 -177.7(4) . . . . ?
C29 N3 C21 C22 0.9(6) . . . . ?
C28 N3 C21 C26 0.7(4) . . . . ?
C29 N3 C21 C26 179.3(3) . . . . ?
N3 C21 C22 C23 179.7(4) . . . . ?
C26 C21 C22 C23 1.5(5) . . . . ?
C21 C22 C23 C24 0.6(6) . . . . ?
C22 C23 C24 C25 -2.3(6) . . . . ?
C22 C23 C24 Br2 178.2(3) . . . . ?
C23 C24 C25 C26 1.8(5) . . . . ?
Br2 C24 C25 C26 -178.7(2) . . . . ?
C24 C25 C26 C21 0.4(5) . . . . ?
C24 C25 C26 C27 -179.0(4) . . . . ?
N3 C21 C26 C25 179.4(3) . . . . ?
C22 C21 C26 C25 -2.0(5) . . . . ?
N3 C21 C26 C27 -1.1(4) . . . . ?
C22 C21 C26 C27 177.5(3) . . . . ?
C25 C26 C27 C28 -179.5(4) . . . . ?
C21 C26 C27 C28 1.0(4) . . . . ?
C25 C26 C27 C30 -0.8(6) . . . . ?
C21 C26 C27 C30 179.8(3) . . . . ?
C21 N3 C28 C27 0.0(4) . . . . ?
C29 N3 C28 C27 -178.6(3) . . . . ?
C26 C27 C28 N3 -0.7(4) . . . . ?
C30 C27 C28 N3 -179.3(3) . . . . ?
C34 N4 C30 C27 116.6(3) . . . . ?
C34 N4 C30 C31 -115.9(3) . . . . ?
C28 C27 C30 N4 100.6(4) . . . . ?
C26 C27 C30 N4 -77.9(4) . . . . ?
C28 C27 C30 C31 -25.4(5) . . . . ?
C26 C27 C30 C31 156.2(3) . . . . ?
N4 C30 C31 C33 49.9(4) . . . . ?
C27 C30 C31 C33 174.7(3) . . . . ?
N4 C30 C31 C32 172.1(3) . . . . ?
C27 C30 C31 C32 -63.1(4) . . . . ?
C30 N4 C34 O2 2.5(5) . . . . ?
C30 N4 C34 C35 -176.0(3) . . . . ?
O2 C34 C35 C36 160.2(3) . . . . ?
N4 C34 C35 C36 -21.3(5) . . . . ?
O2 C34 C35 C40 -20.3(4) . . . . ?
N4 C34 C35 C40 158.2(3) . . . . ?
C40 C35 C36 C37 -0.4(6) . . . . ?
C34 C35 C36 C37 179.1(4) . . . . ?
C35 C36 C37 C38 -1.0(7) . . . . ?
C36 C37 C38 C39 1.6(8) . . . . ?
C37 C38 C39 C40 -0.7(7) . . . . ?
C38 C39 C40 C35 -0.7(6) . . . . ?
C36 C35 C40 C39 1.3(5) . . . . ?
C34 C35 C40 C39 -178.2(3) . . . . ?
